data_4312512
loop_
_publ_author_name
'Nadezhda A. Bokach'
'Tatyana B. Pakhomova'
'Vadim Yu. Kukushkin'
'Matti Haukka'
'Armando J. L. Pombeiro'

_publ_section_title
;
 Hydrolytic Metal-Mediated Coupling of Dialkylcyanamides at a Pt(IV)
 Center Giving a New Family of Diimino Ligands
;
_journal_name_full 'Inorganic Chemistry'
_journal_page_first 7560
_journal_page_last 7568
_journal_paper_doi 10.1021/ic034800x
_journal_volume 42
_journal_year 2003
_chemical_formula_sum 'C8 H24 Cl6 N2 Pt'
_chemical_formula_weight 556.08
_chemical_name_common PtCl6(Et2NH2)2
_space_group_IT_number 14
_symmetry_cell_setting monoclinic
_symmetry_space_group_name_Hall '-P 2yn'
_symmetry_space_group_name_H-M 'P 1 21/n 1'
_atom_sites_solution_hydrogens geom
_atom_sites_solution_primary direct
_atom_sites_solution_secondary difmap
_audit_creation_method SHELXL-97
_cell_angle_alpha 90.00
_cell_angle_beta 93.7910(10)
_cell_angle_gamma 90.00
_cell_formula_units_Z 2
_cell_length_a 8.8745(2)
_cell_length_b 10.4444(3)
_cell_length_c 9.7268(2)
_cell_measurement_temperature 150(2)
_cell_volume 899.59(4)
_computing_cell_refinement 'Denzo/Scalepack (Otwinowski & Minor, 1997)'
_computing_data_collection 'Collect (Nonius BV, 1997-2000)'
_computing_data_reduction 'Denzo/Scalepack (Otwinowski & Minor, 1997)'
_computing_molecular_graphics 'XP in SHELXTL v.6.12 (Bruker AXS, 2002)'
_computing_publication_material 'SHELXL-97 (Sheldrick, 1997)'
_computing_structure_refinement 'SHELXL-97 (Sheldrick, 1997)'
_computing_structure_solution 'SIR97 (Altomare et al., 1997)'
_diffrn_ambient_temperature 150(2)
_diffrn_detector_area_resol_mean 9
_diffrn_measured_fraction_theta_full 0.972
_diffrn_measured_fraction_theta_max 0.972
_diffrn_measurement_device '95mm CCD camera on \k-goniostat'
_diffrn_measurement_device_type KappaCCD
_diffrn_measurement_method CCD
_diffrn_radiation_monochromator 'horizonally mounted graphite crystal'
_diffrn_radiation_source 'fine-focus sealed tube'
_diffrn_radiation_type MoK\a
_diffrn_radiation_wavelength 0.71073
_diffrn_reflns_av_R_equivalents 0.0586
_diffrn_reflns_av_sigmaI/netI 0.0315
_diffrn_reflns_limit_h_max 11
_diffrn_reflns_limit_h_min -10
_diffrn_reflns_limit_k_max 13
_diffrn_reflns_limit_k_min -13
_diffrn_reflns_limit_l_max 12
_diffrn_reflns_limit_l_min -12
_diffrn_reflns_number 10059
_diffrn_reflns_theta_full 27.58
_diffrn_reflns_theta_max 27.58
_diffrn_reflns_theta_min 3.76
_exptl_absorpt_coefficient_mu 8.674
_exptl_absorpt_correction_T_max 0.30692
_exptl_absorpt_correction_T_min 0.22243
_exptl_absorpt_correction_type multi-scan
_exptl_absorpt_process_details 'Xprep in Shelxtl v.6.12 (Bruker AXS, 2002)'
_exptl_crystal_colour orange
_exptl_crystal_density_diffrn 2.053
_exptl_crystal_density_method 'not measured'
_exptl_crystal_description block
_exptl_crystal_F_000 532
_exptl_crystal_size_max 0.40
_exptl_crystal_size_mid 0.30
_exptl_crystal_size_min 0.30
_refine_diff_density_max 1.027
_refine_diff_density_min -1.067
_refine_diff_density_rms 0.159
_refine_ls_extinction_method none
_refine_ls_goodness_of_fit_ref 1.092
_refine_ls_hydrogen_treatment constr
_refine_ls_matrix_type full
_refine_ls_number_parameters 81
_refine_ls_number_reflns 2032
_refine_ls_number_restraints 0
_refine_ls_restrained_S_all 1.092
_refine_ls_R_factor_all 0.0252
_refine_ls_R_factor_gt 0.0230
_refine_ls_shift/su_max 0.000
_refine_ls_shift/su_mean 0.000
_refine_ls_structure_factor_coef Fsqd
_refine_ls_weighting_details 'calc w=1/[\s^2^(Fo^2^)+(0.0263P)^2^+1.0037P] where P=(Fo^2^+2Fc^2^)/3'
_refine_ls_weighting_scheme calc
_refine_ls_wR_factor_gt 0.0566
_refine_ls_wR_factor_ref 0.0583
_reflns_number_gt 1859
_reflns_number_total 2032
_reflns_threshold_expression >2sigma(I)
_cod_data_source_file ic034800xsi20030710_115442_6.cif
_cod_data_source_block 15
_cod_depositor_comments
;
The following automatic conversions were performed:

'_symmetry_cell_setting' value 'Monoclinic' changed to 'monoclinic'
according to the built-in table from CIF Core dictionary named
'cif_core.dic' version 2.4.1 from 2010-06-29.

Automatic conversion script
Id: cif_fix_values 1646 2011-03-28 12:23:43Z adriana 

The following automatic conversions were performed:

data name '_atom_site_symetry_multiplicity' was replaced with
'_atom_site_symmetry_multiplicity' as specified in the replacement
file 'data/replacement-values/replacement_tags.lst'.

Automatic conversion script
Id: cif_correct_tags 9268 2022-04-12 08:56:07Z antanas 
;
_cod_original_sg_symbol_H-M 'P 21/n'
_cod_database_code 4312512

loop_
_symmetry_equiv_pos_as_xyz
'x, y, z'
'-x+1/2, y+1/2, -z+1/2'
'-x, -y, -z'
'x-1/2, -y-1/2, z-1/2'

loop_
_atom_site_label
_atom_site_type_symbol
_atom_site_fract_x
_atom_site_fract_y
_atom_site_fract_z
_atom_site_U_iso_or_equiv
_atom_site_adp_type
_atom_site_occupancy
_atom_site_symmetry_multiplicity
_atom_site_calc_flag
_atom_site_refinement_flags
_atom_site_disorder_assembly
_atom_site_disorder_group
Pt1 Pt 0.0000 0.0000 0.0000 0.01812(8) Uani 1 2 d S . .
Cl1 Cl -0.20435(8) -0.11998(8) -0.08726(8) 0.03163(17) Uani 1 1 d . . .
Cl2 Cl -0.05512(9) 0.15700(8) -0.16625(8) 0.03500(18) Uani 1 1 d . . .
Cl3 Cl 0.15415(8) -0.10195(7) -0.14957(7) 0.02680(16) Uani 1 1 d . . .
N1 N -0.0756(3) -0.2900(2) -0.3457(3) 0.0250(5) Uani 1 1 d . . .
H1A H -0.0734 -0.2332 -0.2733 0.030 Uiso 1 1 calc R . .
H1B H -0.1722 -0.3219 -0.3575 0.030 Uiso 1 1 calc R . .
C1 C -0.0116(5) -0.4603(4) -0.1768(4) 0.0402(8) Uani 1 1 d . . .
H1C H -0.0065 -0.3970 -0.1023 0.060 Uiso 1 1 calc R . .
H1D H 0.0594 -0.5301 -0.1536 0.060 Uiso 1 1 calc R . .
H1E H -0.1143 -0.4949 -0.1887 0.060 Uiso 1 1 calc R . .
C2 C 0.0290(4) -0.3975(3) -0.3084(3) 0.0291(6) Uani 1 1 d . . .
H2A H 0.1338 -0.3648 -0.2972 0.035 Uiso 1 1 calc R . .
H2B H 0.0241 -0.4615 -0.3837 0.035 Uiso 1 1 calc R . .
C3 C -0.0408(4) -0.2190(3) -0.4727(3) 0.0271(6) Uani 1 1 d . . .
H3A H -0.0493 -0.2777 -0.5528 0.033 Uiso 1 1 calc R . .
H3B H 0.0642 -0.1866 -0.4628 0.033 Uiso 1 1 calc R . .
C4 C -0.1482(4) -0.1084(3) -0.4975(4) 0.0336(7) Uani 1 1 d . . .
H4A H -0.2524 -0.1398 -0.5001 0.050 Uiso 1 1 calc R . .
H4B H -0.1300 -0.0676 -0.5856 0.050 Uiso 1 1 calc R . .
H4C H -0.1321 -0.0458 -0.4229 0.050 Uiso 1 1 calc R . .

loop_
_atom_site_aniso_label
_atom_site_aniso_U_11
_atom_site_aniso_U_22
_atom_site_aniso_U_33
_atom_site_aniso_U_23
_atom_site_aniso_U_13
_atom_site_aniso_U_12
Pt1 0.01617(12) 0.02021(11) 0.01779(11) -0.00170(4) -0.00039(7) 0.00210(4)
Cl1 0.0223(4) 0.0417(4) 0.0311(4) -0.0123(3) 0.0028(3) -0.0076(3)
Cl2 0.0360(4) 0.0379(4) 0.0316(4) 0.0110(3) 0.0062(3) 0.0111(3)
Cl3 0.0234(3) 0.0289(3) 0.0286(3) -0.0066(3) 0.0057(3) 0.0020(3)
N1 0.0225(12) 0.0287(13) 0.0240(12) -0.0034(10) 0.0026(9) -0.0020(10)
C1 0.041(2) 0.043(2) 0.0355(19) 0.0105(18) -0.0025(15) -0.0082(18)
C2 0.0304(16) 0.0291(15) 0.0277(15) -0.0003(12) 0.0023(11) 0.0011(12)
C3 0.0263(15) 0.0325(16) 0.0232(14) 0.0002(12) 0.0062(12) 0.0012(13)
C4 0.0288(17) 0.0326(17) 0.0394(18) 0.0033(14) 0.0021(13) 0.0008(13)

loop_
_atom_type_symbol
_atom_type_description
_atom_type_scat_dispersion_real
_atom_type_scat_dispersion_imag
_atom_type_scat_source
C C 0.0033 0.0016 'International Tables Vol C Tables 4.2.6.8 and 6.1.1.4'
H H 0.0000 0.0000 'International Tables Vol C Tables 4.2.6.8 and 6.1.1.4'
N N 0.0061 0.0033 'International Tables Vol C Tables 4.2.6.8 and 6.1.1.4'
Cl Cl 0.1484 0.1585 'International Tables Vol C Tables 4.2.6.8 and 6.1.1.4'
Pt Pt -1.7033 8.3905 'International Tables Vol C Tables 4.2.6.8 and 6.1.1.4'

loop_
_geom_angle_atom_site_label_1
_geom_angle_atom_site_label_2
_geom_angle_atom_site_label_3
_geom_angle
_geom_angle_site_symmetry_1
_geom_angle_site_symmetry_3
_geom_angle_publ_flag
Cl1 Pt1 Cl1 180.00(5) 3 . ?
Cl1 Pt1 Cl3 89.90(3) 3 . ?
Cl1 Pt1 Cl3 90.10(3) . . ?
Cl1 Pt1 Cl3 90.10(3) 3 3 ?
Cl1 Pt1 Cl3 89.90(3) . 3 ?
Cl3 Pt1 Cl3 180.00(5) . 3 ?
Cl1 Pt1 Cl2 90.18(3) 3 3 ?
Cl1 Pt1 Cl2 89.82(3) . 3 ?
Cl3 Pt1 Cl2 90.39(3) . 3 ?
Cl3 Pt1 Cl2 89.61(3) 3 3 ?
Cl1 Pt1 Cl2 89.82(3) 3 . ?
Cl1 Pt1 Cl2 90.18(3) . . ?
Cl3 Pt1 Cl2 89.61(3) . . ?
Cl3 Pt1 Cl2 90.39(3) 3 . ?
Cl2 Pt1 Cl2 180.00(4) 3 . ?
C2 N1 C3 114.7(2) . . ?
C2 N1 H1A 108.6 . . ?
C3 N1 H1A 108.6 . . ?
C2 N1 H1B 108.6 . . ?
C3 N1 H1B 108.6 . . ?
H1A N1 H1B 107.6 . . ?
C2 C1 H1C 109.5 . . ?
C2 C1 H1D 109.5 . . ?
H1C C1 H1D 109.5 . . ?
C2 C1 H1E 109.5 . . ?
H1C C1 H1E 109.5 . . ?
H1D C1 H1E 109.5 . . ?
N1 C2 C1 110.9(3) . . ?
N1 C2 H2A 109.5 . . ?
C1 C2 H2A 109.5 . . ?
N1 C2 H2B 109.5 . . ?
C1 C2 H2B 109.5 . . ?
H2A C2 H2B 108.1 . . ?
N1 C3 C4 110.5(3) . . ?
N1 C3 H3A 109.6 . . ?
C4 C3 H3A 109.6 . . ?
N1 C3 H3B 109.6 . . ?
C4 C3 H3B 109.6 . . ?
H3A C3 H3B 108.1 . . ?
C3 C4 H4A 109.5 . . ?
C3 C4 H4B 109.5 . . ?
H4A C4 H4B 109.5 . . ?
C3 C4 H4C 109.5 . . ?
H4A C4 H4C 109.5 . . ?
H4B C4 H4C 109.5 . . ?

loop_
_geom_bond_atom_site_label_1
_geom_bond_atom_site_label_2
_geom_bond_distance
_geom_bond_site_symmetry_2
_geom_bond_publ_flag
Pt1 Cl1 2.3186(7) 3 ?
Pt1 Cl1 2.3186(7) . ?
Pt1 Cl3 2.3205(7) . ?
Pt1 Cl3 2.3205(7) 3 ?
Pt1 Cl2 2.3321(8) 3 ?
Pt1 Cl2 2.3321(8) . ?
N1 C2 1.486(4) . ?
N1 C3 1.491(4) . ?
N1 H1A 0.9200 . ?
N1 H1B 0.9200 . ?
C1 C2 1.504(5) . ?
C1 H1C 0.9800 . ?
C1 H1D 0.9800 . ?
C1 H1E 0.9800 . ?
C2 H2A 0.9900 . ?
C2 H2B 0.9900 . ?
C3 C4 1.507(4) . ?
C3 H3A 0.9900 . ?
C3 H3B 0.9900 . ?
C4 H4A 0.9800 . ?
C4 H4B 0.9800 . ?
C4 H4C 0.9800 . ?

loop_
_geom_torsion_atom_site_label_1
_geom_torsion_atom_site_label_2
_geom_torsion_atom_site_label_3
_geom_torsion_atom_site_label_4
_geom_torsion
_geom_torsion_site_symmetry_1
_geom_torsion_site_symmetry_2
_geom_torsion_site_symmetry_3
_geom_torsion_site_symmetry_4
_geom_torsion_publ_flag
C3 N1 C2 C1 178.1(3) . . . . ?
C2 N1 C3 C4 -177.2(3) . . . . ?
